data_7210500
loop_
_publ_author_name
'Chen, Jing'
'Li, Cheng-Peng'
'Du, Miao'

_publ_section_title
;
 Substituent effect of R-isophthalates (R = --H, --CH3, --OCH3, --tBu,
 --OH, and --NO2) on the construction of CdII coordination polymers
 incorporating a dipyridyl tecton 2,5-bis(3-pyridyl)-1,3,4-oxadiazole
;
_journal_issue 6
_journal_name_full CrystEngComm
_journal_page_first 1885
_journal_paper_doi 10.1039/c0ce00555j
_journal_volume 13
_journal_year 2011
_chemical_formula_sum 'C21 H14 Cd N4 O5'
_chemical_formula_weight 514.76
_chemical_name_systematic
;
?
;
_space_group_IT_number 88
_symmetry_cell_setting tetragonal
_symmetry_space_group_name_Hall '-I 4ad'
_symmetry_space_group_name_H-M 'I 41/a :2'
_atom_sites_solution_hydrogens geom
_atom_sites_solution_primary direct
_atom_sites_solution_secondary difmap
_audit_creation_method SHELXL-97
_cell_angle_alpha 90.00
_cell_angle_beta 90.00
_cell_angle_gamma 90.00
_cell_formula_units_Z 16
_cell_length_a 29.7088(10)
_cell_length_b 29.7088(10)
_cell_length_c 10.3135(7)
_cell_measurement_reflns_used 3584
_cell_measurement_temperature 296(2)
_cell_measurement_theta_max 24.96
_cell_measurement_theta_min 2.50
_cell_volume 9102.8(8)
_computing_cell_refinement 'Bruker APEX II'
_computing_data_collection 'Bruker APEX II'
_computing_data_reduction 'Bruker SAINT'
_computing_molecular_graphics 'Bruker SHELXTL'
_computing_publication_material 'Bruker SHELXTL'
_computing_structure_refinement 'SHELXL-97 (Sheldrick, 1997)'
_computing_structure_solution 'SHELXS-97 (Sheldrick, 1990)'
_diffrn_ambient_temperature 296(2)
_diffrn_measured_fraction_theta_full 0.980
_diffrn_measured_fraction_theta_max 0.980
_diffrn_measurement_device_type 'APEX II CCD area detector'
_diffrn_measurement_method 'phi and omega scans'
_diffrn_radiation_monochromator graphite
_diffrn_radiation_source 'fine-focus sealed tube'
_diffrn_radiation_type MoK\a
_diffrn_radiation_wavelength 0.71073
_diffrn_reflns_av_R_equivalents 0.0628
_diffrn_reflns_av_sigmaI/netI 0.0430
_diffrn_reflns_limit_h_max 35
_diffrn_reflns_limit_h_min -35
_diffrn_reflns_limit_k_max 35
_diffrn_reflns_limit_k_min -32
_diffrn_reflns_limit_l_max 10
_diffrn_reflns_limit_l_min -12
_diffrn_reflns_number 22269
_diffrn_reflns_theta_full 25.03
_diffrn_reflns_theta_max 25.03
_diffrn_reflns_theta_min 1.94
_exptl_absorpt_coefficient_mu 0.997
_exptl_absorpt_correction_T_max 1.000000
_exptl_absorpt_correction_T_min 0.806371
_exptl_absorpt_correction_type multi-scan
_exptl_absorpt_process_details SADABS
_exptl_crystal_colour COLORLESS
_exptl_crystal_density_diffrn 1.502
_exptl_crystal_density_meas ?
_exptl_crystal_density_method 'not measured'
_exptl_crystal_description BLOCK
_exptl_crystal_F_000 4096
_exptl_crystal_size_max 0.32
_exptl_crystal_size_mid 0.12
_exptl_crystal_size_min 0.10
_refine_diff_density_max 1.548
_refine_diff_density_min -0.542
_refine_diff_density_rms 0.124
_refine_ls_extinction_method none
_refine_ls_goodness_of_fit_ref 1.081
_refine_ls_hydrogen_treatment constr
_refine_ls_matrix_type full
_refine_ls_number_parameters 280
_refine_ls_number_reflns 3937
_refine_ls_number_restraints 0
_refine_ls_restrained_S_all 1.081
_refine_ls_R_factor_all 0.0796
_refine_ls_R_factor_gt 0.0563
_refine_ls_shift/su_max 0.001
_refine_ls_shift/su_mean 0.000
_refine_ls_structure_factor_coef Fsqd
_refine_ls_weighting_details 'calc w=1/[\s^2^(Fo^2^)+(0.0825P)^2^+18.3674P] where P=(Fo^2^+2Fc^2^)/3'
_refine_ls_weighting_scheme calc
_refine_ls_wR_factor_gt 0.1334
_refine_ls_wR_factor_ref 0.1488
_reflns_number_gt 2976
_reflns_number_total 3937
_reflns_threshold_expression >2sigma(I)
_cod_data_source_file c0ce00555j.txt
_cod_data_source_block 2
_cod_depositor_comments
;
The following automatic conversions were performed:

'_symmetry_cell_setting' value 'Tetragonal' changed to 'tetragonal'
according to the built-in table from CIF Core dictionary named
'cif_core.dic' version 2.4.1 from
2010-06-29.

'_exptl_absorpt_correction_type' value 'MULTI-SCAN'
changed to 'multi-scan' according to the built-in table from CIF Core
dictionary named 'cif_core.dic' version 2.4.1 from 2010-06-29.

Automatic conversion script
Id: cif_fix_values 1891 2012-01-12 08:04:46Z andrius 

The following automatic conversions were performed:

'_exptl_crystal_density_meas' value 'NONE' was changed to '?' - the
value is perceived as not measured.

Automatic conversion script
Id: cif_fix_values 3008 2015-01-20 13:52:24Z robertas 
;
_cod_original_sg_symbol_H-M I4(1)/a
_cod_database_code 7210500

loop_
_symmetry_equiv_pos_as_xyz
'x, y, z'
'-x+1/2, -y, z+1/2'
'-y+3/4, x+1/4, z+1/4'
'y+3/4, -x+3/4, z+3/4'
'x+1/2, y+1/2, z+1/2'
'-x+1, -y+1/2, z+1'
'-y+5/4, x+3/4, z+3/4'
'y+5/4, -x+5/4, z+5/4'
'-x, -y, -z'
'x-1/2, y, -z-1/2'
'y-3/4, -x-1/4, -z-1/4'
'-y-3/4, x-3/4, -z-3/4'
'-x+1/2, -y+1/2, -z+1/2'
'x, y+1/2, -z'
'y-1/4, -x+1/4, -z+1/4'
'-y-1/4, x-1/4, -z-1/4'

loop_
_atom_site_label
_atom_site_type_symbol
_atom_site_fract_x
_atom_site_fract_y
_atom_site_fract_z
_atom_site_U_iso_or_equiv
_atom_site_adp_type
_atom_site_occupancy
_atom_site_symmetry_multiplicity
_atom_site_calc_flag
_atom_site_refinement_flags
Cd1 Cd 0.287557(15) 0.725732(15) 1.10475(4) 0.03685(19) Uani 1 1 d .
O1 O 0.19501(16) 0.62696(15) 0.7375(4) 0.0544(12) Uani 1 1 d .
O2 O 0.28386(15) 0.72775(16) 0.8721(4) 0.0484(11) Uani 1 1 d .
O3 O 0.34384(16) 0.69858(18) 0.9618(4) 0.0614(14) Uani 1 1 d .
O4 O 0.32832(19) 0.70026(17) 0.2707(4) 0.0645(14) Uani 1 1 d .
O5 O 0.28034(17) 0.7401(2) 0.3806(5) 0.0684(15) Uani 1 1 d .
N1 N 0.24736(18) 0.65657(19) 1.0988(5) 0.0477(13) Uani 1 1 d .
N2 N 0.1819(3) 0.5560(2) 0.7825(7) 0.089(2) Uani 1 1 d .
N3 N 0.1700(3) 0.5647(3) 0.6484(6) 0.084(2) Uani 1 1 d .
N4 N 0.18189(18) 0.7024(2) 0.4004(5) 0.0502(13) Uani 1 1 d .
C1 C 0.2293(2) 0.6448(2) 0.9803(6) 0.0528(17) Uani 1 1 d .
H1 H 0.2283 0.6664 0.9150 0.063 Uiso 1 1 calc R
C2 C 0.2470(2) 0.6251(3) 1.1905(7) 0.061(2) Uani 1 1 d .
H2 H 0.2585 0.6322 1.2718 0.073 Uiso 1 1 calc R
C3 C 0.2306(3) 0.5833(3) 1.1711(8) 0.081(3) Uani 1 1 d .
H3 H 0.2312 0.5625 1.2383 0.098 Uiso 1 1 calc R
C4 C 0.2131(3) 0.5714(3) 1.0541(9) 0.083(3) Uani 1 1 d .
H4 H 0.2016 0.5426 1.0406 0.100 Uiso 1 1 calc R
C5 C 0.2129(3) 0.6033(2) 0.9549(7) 0.0593(19) Uani 1 1 d .
C6 C 0.1961(3) 0.5929(2) 0.8268(7) 0.0559(18) Uani 1 1 d .
C7 C 0.1784(2) 0.6059(3) 0.6300(6) 0.0542(18) Uani 1 1 d .
C8 C 0.1714(2) 0.6330(2) 0.5138(6) 0.0491(16) Uani 1 1 d .
C9 C 0.1894(2) 0.6755(2) 0.5026(6) 0.0510(17) Uani 1 1 d .
H9 H 0.2076 0.6861 0.5692 0.061 Uiso 1 1 calc R
C10 C 0.1556(3) 0.6865(3) 0.3073(7) 0.063(2) Uani 1 1 d .
H10 H 0.1503 0.7044 0.2351 0.076 Uiso 1 1 calc R
C11 C 0.1362(3) 0.6450(3) 0.3126(8) 0.087(3) Uani 1 1 d .
H11 H 0.1180 0.6350 0.2453 0.104 Uiso 1 1 calc R
C12 C 0.1438(3) 0.6189(3) 0.4168(7) 0.072(2) Uani 1 1 d .
H12 H 0.1300 0.5908 0.4226 0.086 Uiso 1 1 calc R
C13 C 0.34061(19) 0.69864(18) 0.7326(5) 0.0329(12) Uani 1 1 d .
C14 C 0.31803(19) 0.71116(19) 0.6194(5) 0.0325(12) Uani 1 1 d .
H14 H 0.2899 0.7210 0.6464 0.039 Uiso 1 1 d R
C15 C 0.33632(19) 0.70094(18) 0.4993(5) 0.0343(13) Uani 1 1 d .
C16 C 0.3772(2) 0.6795(2) 0.4928(6) 0.0408(14) Uani 1 1 d .
H16 H 0.3895 0.6732 0.4118 0.049 Uiso 1 1 calc R
C17 C 0.4008(2) 0.6670(2) 0.6030(6) 0.0449(15) Uani 1 1 d .
C18 C 0.3819(2) 0.6768(2) 0.7223(5) 0.0418(14) Uani 1 1 d .
H18 H 0.3971 0.6685 0.7974 0.050 Uiso 1 1 calc R
C19 C 0.3216(2) 0.7085(2) 0.8628(5) 0.0365(13) Uani 1 1 d .
C20 C 0.3129(2) 0.7146(2) 0.3770(6) 0.0380(14) Uani 1 1 d .
C21 C 0.4461(3) 0.6431(3) 0.5939(7) 0.076(3) Uani 1 1 d .
H21A H 0.4641 0.6571 0.5281 0.114 Uiso 1 1 d R
H21B H 0.4414 0.6120 0.5721 0.114 Uiso 1 1 d R
H21C H 0.4613 0.6450 0.6758 0.114 Uiso 1 1 d R

loop_
_atom_site_aniso_label
_atom_site_aniso_U_11
_atom_site_aniso_U_22
_atom_site_aniso_U_33
_atom_site_aniso_U_23
_atom_site_aniso_U_13
_atom_site_aniso_U_12
Cd1 0.0402(3) 0.0468(3) 0.0235(3) 0.00103(17) -0.00352(17) 0.00557(19)
O1 0.072(3) 0.051(3) 0.041(3) 0.005(2) -0.013(2) -0.017(2)
O2 0.046(3) 0.066(3) 0.033(2) -0.001(2) -0.0028(18) 0.009(2)
O3 0.065(3) 0.094(4) 0.025(2) 0.010(2) -0.002(2) 0.033(3)
O4 0.087(4) 0.082(4) 0.024(2) -0.004(2) -0.012(2) 0.025(3)
O5 0.049(3) 0.110(4) 0.047(3) 0.024(3) 0.002(2) 0.031(3)
N1 0.046(3) 0.060(3) 0.037(3) 0.004(3) -0.008(2) -0.001(3)
N2 0.135(7) 0.059(4) 0.074(5) 0.013(4) -0.040(5) -0.035(4)
N3 0.126(7) 0.072(5) 0.053(4) 0.008(3) -0.035(4) -0.035(4)
N4 0.047(3) 0.065(4) 0.039(3) 0.004(3) -0.007(2) -0.008(3)
C1 0.053(4) 0.063(5) 0.042(4) 0.014(3) -0.007(3) -0.013(3)
C2 0.060(5) 0.082(6) 0.040(4) 0.018(4) -0.010(3) -0.016(4)
C3 0.100(7) 0.085(6) 0.059(5) 0.031(4) -0.021(5) -0.029(5)
C4 0.108(7) 0.070(5) 0.071(6) 0.027(5) -0.031(5) -0.035(5)
C5 0.073(5) 0.052(4) 0.053(4) 0.011(3) -0.020(4) -0.017(4)
C6 0.066(5) 0.054(4) 0.048(4) 0.001(3) -0.015(3) -0.020(4)
C7 0.060(4) 0.057(4) 0.045(4) 0.003(3) -0.011(3) -0.019(3)
C8 0.055(4) 0.054(4) 0.039(4) 0.000(3) -0.008(3) -0.017(3)
C9 0.052(4) 0.059(4) 0.042(4) 0.001(3) -0.010(3) -0.010(3)
C10 0.076(5) 0.074(5) 0.040(4) 0.007(4) -0.018(4) -0.028(4)
C11 0.099(7) 0.101(7) 0.060(5) 0.014(5) -0.038(5) -0.055(6)
C12 0.081(6) 0.087(6) 0.046(4) 0.010(4) -0.017(4) -0.042(5)
C13 0.038(3) 0.030(3) 0.031(3) 0.000(2) -0.002(2) 0.000(2)
C14 0.031(3) 0.036(3) 0.031(3) 0.004(2) -0.005(2) 0.001(2)
C15 0.041(3) 0.034(3) 0.028(3) 0.004(2) -0.010(2) 0.001(3)
C16 0.044(4) 0.050(4) 0.028(3) -0.003(3) -0.002(3) 0.011(3)
C17 0.039(3) 0.058(4) 0.038(3) 0.001(3) -0.005(3) 0.010(3)
C18 0.051(4) 0.049(4) 0.026(3) 0.003(3) -0.006(3) 0.012(3)
C19 0.043(3) 0.040(3) 0.027(3) 0.002(2) -0.003(2) 0.007(3)
C20 0.037(3) 0.043(3) 0.034(3) 0.004(3) -0.007(3) -0.005(3)
C21 0.061(5) 0.111(7) 0.056(5) 0.005(4) -0.003(4) 0.043(5)

loop_
_atom_type_symbol
_atom_type_description
_atom_type_scat_dispersion_real
_atom_type_scat_dispersion_imag
_atom_type_scat_source
C C 0.0033 0.0016 'International Tables Vol C Tables 4.2.6.8 and 6.1.1.4'
H H 0.0000 0.0000 'International Tables Vol C Tables 4.2.6.8 and 6.1.1.4'
N N 0.0061 0.0033 'International Tables Vol C Tables 4.2.6.8 and 6.1.1.4'
O O 0.0106 0.0060 'International Tables Vol C Tables 4.2.6.8 and 6.1.1.4'
Cd Cd -0.8075 1.2024 'International Tables Vol C Tables 4.2.6.8 and 6.1.1.4'

loop_
_geom_angle_atom_site_label_1
_geom_angle_atom_site_label_2
_geom_angle_atom_site_label_3
_geom_angle
_geom_angle_site_symmetry_1
_geom_angle_site_symmetry_3
O4 Cd1 O5 125.82(18) 1_556 13_566
O4 Cd1 N4 96.75(19) 1_556 13_566
O5 Cd1 N4 86.4(2) 13_566 13_566
O4 Cd1 O3 88.78(17) 1_556 .
O5 Cd1 O3 145.37(16) 13_566 .
N4 Cd1 O3 91.3(2) 13_566 .
O4 Cd1 N1 89.95(19) 1_556 .
O5 Cd1 N1 86.6(2) 13_566 .
N4 Cd1 N1 172.34(18) 13_566 .
O3 Cd1 N1 92.54(19) . .
O4 Cd1 O2 143.14(16) 1_556 .
O5 Cd1 O2 90.84(16) 13_566 .
N4 Cd1 O2 88.40(17) 13_566 .
O3 Cd1 O2 54.54(15) . .
N1 Cd1 O2 88.45(17) . .
O4 Cd1 C19 115.81(18) 1_556 .
O5 Cd1 C19 118.25(17) 13_566 .
N4 Cd1 C19 90.40(18) 13_566 .
O3 Cd1 C19 27.14(16) . .
N1 Cd1 C19 90.02(18) . .
O2 Cd1 C19 27.41(16) . .
C7 O1 C6 102.5(5) . .
C19 O2 Cd1 91.4(3) . .
C19 O3 Cd1 93.1(4) . .
C20 O4 Cd1 110.8(4) . 1_554
C20 O5 Cd1 168.5(5) . 13_566
C2 N1 C1 116.6(6) . .
C2 N1 Cd1 126.5(5) . .
C1 N1 Cd1 115.9(4) . .
C6 N2 N3 105.8(6) . .
C7 N3 N2 105.5(6) . .
C10 N4 C9 117.1(6) . .
C10 N4 Cd1 122.8(5) . 13_566
C9 N4 Cd1 120.1(4) . 13_566
C5 C1 N1 122.9(6) . .
C5 C1 H1 118.6 . .
N1 C1 H1 118.6 . .
N1 C2 C3 123.0(7) . .
N1 C2 H2 118.5 . .
C3 C2 H2 118.5 . .
C2 C3 C4 120.7(7) . .
C2 C3 H3 119.7 . .
C4 C3 H3 119.7 . .
C3 C4 C5 118.3(8) . .
C3 C4 H4 120.8 . .
C5 C4 H4 120.8 . .
C1 C5 C4 118.5(7) . .
C1 C5 C6 119.8(6) . .
C4 C5 C6 121.8(7) . .
N2 C6 O1 113.1(6) . .
N2 C6 C5 129.2(7) . .
O1 C6 C5 117.7(6) . .
N3 C7 O1 113.1(6) . .
N3 C7 C8 129.1(6) . .
O1 C7 C8 117.8(6) . .
C12 C8 C9 117.1(7) . .
C12 C8 C7 121.3(6) . .
C9 C8 C7 121.3(6) . .
N4 C9 C8 123.2(6) . .
N4 C9 H9 118.4 . .
C8 C9 H9 118.4 . .
N4 C10 C11 122.9(7) . .
N4 C10 H10 118.5 . .
C11 C10 H10 118.5 . .
C12 C11 C10 119.0(7) . .
C12 C11 H11 120.5 . .
C10 C11 H11 120.5 . .
C11 C12 C8 120.6(7) . .
C11 C12 H12 119.7 . .
C8 C12 H12 119.7 . .
C18 C13 C14 118.9(5) . .
C18 C13 C19 119.8(5) . .
C14 C13 C19 121.3(5) . .
C15 C14 C13 120.0(5) . .
C15 C14 H14 133.6 . .
C13 C14 H14 105.4 . .
C16 C15 C14 119.5(5) . .
C16 C15 C20 119.7(5) . .
C14 C15 C20 120.8(5) . .
C15 C16 C17 122.1(5) . .
C15 C16 H16 119.0 . .
C17 C16 H16 119.0 . .
C18 C17 C16 117.9(6) . .
C18 C17 C21 120.7(6) . .
C16 C17 C21 121.4(6) . .
C17 C18 C13 121.6(5) . .
C17 C18 H18 119.2 . .
C13 C18 H18 119.2 . .
O3 C19 O2 120.9(5) . .
O3 C19 C13 119.3(5) . .
O2 C19 C13 119.7(5) . .
O3 C19 Cd1 59.7(3) . .
O2 C19 Cd1 61.2(3) . .
C13 C19 Cd1 179.0(4) . .
O5 C20 O4 121.3(5) . .
O5 C20 C15 120.5(6) . .
O4 C20 C15 118.2(5) . .
C17 C21 H21A 109.5 . .
C17 C21 H21B 109.5 . .
H21A C21 H21B 109.5 . .
C17 C21 H21C 109.5 . .
H21A C21 H21C 109.5 . .
H21B C21 H21C 109.5 . .

loop_
_geom_bond_atom_site_label_1
_geom_bond_atom_site_label_2
_geom_bond_distance
_geom_bond_site_symmetry_2
Cd1 O4 2.229(4) 1_556
Cd1 O5 2.263(5) 13_566
Cd1 N4 2.322(6) 13_566
Cd1 O3 2.371(5) .
Cd1 N1 2.377(6) .
Cd1 O2 2.403(4) .
Cd1 C19 2.740(6) .
O1 C7 1.365(8) .
O1 C6 1.368(8) .
O2 C19 1.262(7) .
O3 C19 1.252(7) .
O4 C20 1.262(7) .
O4 Cd1 2.229(4) 1_554
O5 C20 1.230(8) .
O5 Cd1 2.263(5) 13_566
N1 C2 1.331(9) .
N1 C1 1.381(8) .
N2 C6 1.260(9) .
N2 N3 1.451(9) .
N3 C7 1.264(10) .
N4 C10 1.324(8) .
N4 C9 1.341(8) .
N4 Cd1 2.322(6) 13_566
C1 C5 1.350(9) .
C1 H1 0.9300 .
C2 C3 1.348(11) .
C2 H2 0.9300 .
C3 C4 1.361(11) .
C3 H3 0.9300 .
C4 C5 1.396(10) .
C4 H4 0.9300 .
C5 C6 1.446(9) .
C7 C8 1.459(9) .
C8 C12 1.360(9) .
C8 C9 1.374(9) .
C9 H9 0.9300 .
C10 C11 1.360(11) .
C10 H10 0.9300 .
C11 C12 1.345(11) .
C11 H11 0.9300 .
C12 H12 0.9300 .
C13 C18 1.392(8) .
C13 C14 1.397(7) .
C13 C19 1.486(8) .
C14 C15 1.386(8) .
C14 H14 0.9298 .
C15 C16 1.374(8) .
C15 C20 1.496(7) .
C16 C17 1.386(8) .
C16 H16 0.9300 .
C17 C18 1.383(8) .
C17 C21 1.525(9) .
C18 H18 0.9300 .
C21 H21A 0.9600 .
C21 H21B 0.9600 .
C21 H21C 0.9600 .

loop_
_geom_torsion_atom_site_label_1
_geom_torsion_atom_site_label_2
_geom_torsion_atom_site_label_3
_geom_torsion_atom_site_label_4
_geom_torsion
_geom_torsion_site_symmetry_1
O4 Cd1 O2 C19 -5.2(5) 1_556
O5 Cd1 O2 C19 -179.6(4) 13_566
N4 Cd1 O2 C19 94.0(4) 13_566
O3 Cd1 O2 C19 1.2(4) .
N1 Cd1 O2 C19 -93.0(4) .
O4 Cd1 O3 C19 175.0(4) 1_556
O5 Cd1 O3 C19 -2.7(6) 13_566
N4 Cd1 O3 C19 -88.3(4) 13_566
N1 Cd1 O3 C19 85.1(4) .
O2 Cd1 O3 C19 -1.2(4) .
O4 Cd1 N1 C2 14.4(6) 1_556
O5 Cd1 N1 C2 -111.5(6) 13_566
O3 Cd1 N1 C2 103.1(6) .
O2 Cd1 N1 C2 157.5(6) .
C19 Cd1 N1 C2 130.2(6) .
O4 Cd1 N1 C1 -153.6(5) 1_556
O5 Cd1 N1 C1 80.5(5) 13_566
O3 Cd1 N1 C1 -64.9(5) .
O2 Cd1 N1 C1 -10.5(5) .
C19 Cd1 N1 C1 -37.8(5) .
C6 N2 N3 C7 -0.4(11) .
C2 N1 C1 C5 -1.7(10) .
Cd1 N1 C1 C5 167.5(6) .
C1 N1 C2 C3 0.9(11) .
Cd1 N1 C2 C3 -167.0(7) .
N1 C2 C3 C4 -0.3(14) .
C2 C3 C4 C5 0.4(15) .
N1 C1 C5 C4 1.8(12) .
N1 C1 C5 C6 -177.5(7) .
C3 C4 C5 C1 -1.1(14) .
C3 C4 C5 C6 178.2(9) .
N3 N2 C6 O1 0.5(10) .
N3 N2 C6 C5 -179.1(8) .
C7 O1 C6 N2 -0.4(9) .
C7 O1 C6 C5 179.3(7) .
C1 C5 C6 N2 175.6(9) .
C4 C5 C6 N2 -3.7(15) .
C1 C5 C6 O1 -3.9(11) .
C4 C5 C6 O1 176.7(8) .
N2 N3 C7 O1 0.2(10) .
N2 N3 C7 C8 -177.9(8) .
C6 O1 C7 N3 0.1(9) .
C6 O1 C7 C8 178.4(7) .
N3 C7 C8 C12 17.0(14) .
O1 C7 C8 C12 -161.0(8) .
N3 C7 C8 C9 -168.6(9) .
O1 C7 C8 C9 13.4(11) .
C10 N4 C9 C8 0.3(10) .
Cd1 N4 C9 C8 178.2(5) 13_566
C12 C8 C9 N4 -1.9(11) .
C7 C8 C9 N4 -176.5(7) .
C9 N4 C10 C11 0.7(12) .
Cd1 N4 C10 C11 -177.2(7) 13_566
N4 C10 C11 C12 0.1(16) .
C10 C11 C12 C8 -1.8(16) .
C9 C8 C12 C11 2.6(13) .
C7 C8 C12 C11 177.2(9) .
C18 C13 C14 C15 1.3(8) .
C19 C13 C14 C15 -179.1(5) .
C13 C14 C15 C16 -1.6(8) .
C13 C14 C15 C20 -179.2(5) .
C14 C15 C16 C17 1.0(9) .
C20 C15 C16 C17 178.5(6) .
C15 C16 C17 C18 0.0(10) .
C15 C16 C17 C21 179.8(7) .
C16 C17 C18 C13 -0.3(10) .
C21 C17 C18 C13 179.9(7) .
C14 C13 C18 C17 -0.4(9) .
C19 C13 C18 C17 -180.0(6) .
Cd1 O3 C19 O2 2.2(6) .
Cd1 O3 C19 C13 -179.7(5) .
Cd1 O2 C19 O3 -2.2(6) .
Cd1 O2 C19 C13 179.8(5) .
C18 C13 C19 O3 2.9(9) .
C14 C13 C19 O3 -176.7(6) .
C18 C13 C19 O2 -179.0(6) .
C14 C13 C19 O2 1.4(9) .
O4 Cd1 C19 O3 -5.6(5) 1_556
O5 Cd1 C19 O3 178.3(4) 13_566
N4 Cd1 C19 O3 92.1(4) 13_566
N1 Cd1 C19 O3 -95.6(4) .
O2 Cd1 C19 O3 177.8(6) .
O4 Cd1 C19 O2 176.6(3) 1_556
O5 Cd1 C19 O2 0.4(4) 13_566
N4 Cd1 C19 O2 -85.7(4) 13_566
O3 Cd1 C19 O2 -177.8(6) .
N1 Cd1 C19 O2 86.6(4) .
Cd1 O4 C20 O5 -1.7(8) 1_554
Cd1 O4 C20 C15 -179.8(4) 1_554
C16 C15 C20 O5 -168.0(6) .
C14 C15 C20 O5 9.6(9) .
C16 C15 C20 O4 10.2(9) .
C14 C15 C20 O4 -172.3(6) .
